data_4501842
loop_
_publ_author_name
'Su, Zhi'
'Chen, Shui-Sheng'
'Fan, Jian'
'Chen, Man-Sheng'
'Zhao, Yue'
'Sun, Wei-Yin'

_publ_section_title
;
 Highly Connected Three-Dimensional Metal&#x2212;Organic Frameworks Based
 on Polynuclear Secondary Building Units
;
_journal_issue 8
_journal_name_full 'Crystal Growth &amp; Design'
_journal_page_first 3675
_journal_paper_doi 10.1021/cg100535q
_journal_volume 10
_journal_year 2010
_chemical_formula_moiety 'C41 H31 Cd3 N8 O11, (H2 O)'
_chemical_formula_sum 'C41 H33 Cd3 N8 O12'
_chemical_formula_weight 1166.93
_chemical_name_systematic
; 
 ? 
;
_space_group_IT_number 2
_symmetry_cell_setting triclinic
_symmetry_space_group_name_Hall '-P 1'
_symmetry_space_group_name_H-M 'P -1'
_atom_sites_solution_hydrogens geom
_atom_sites_solution_primary direct
_atom_sites_solution_secondary difmap
_audit_creation_method SHELXL-97
_cell_angle_alpha 84.706(7)
_cell_angle_beta 74.308(2)
_cell_angle_gamma 69.543(7)
_cell_formula_units_Z 2
_cell_length_a 10.936(6)
_cell_length_b 11.496(7)
_cell_length_c 17.654(10)
_cell_measurement_reflns_used 7493
_cell_measurement_temperature 293(2)
_cell_measurement_theta_max 28.268
_cell_measurement_theta_min 2.236
_cell_volume 2002(2)
_computing_structure_refinement 'SHELXL-97 (Sheldrick, 1997)'
_computing_structure_solution 'SHELXS-97 (Sheldrick, 1990)'
_diffrn_ambient_temperature 293(2)
_diffrn_measured_fraction_theta_full 0.986
_diffrn_measured_fraction_theta_max 0.986
_diffrn_radiation_monochromator graphite
_diffrn_radiation_source 'fine-focus sealed tube'
_diffrn_radiation_type MoK\a
_diffrn_radiation_wavelength 0.71073
_diffrn_reflns_av_R_equivalents 0.0782
_diffrn_reflns_av_sigmaI/netI 0.0547
_diffrn_reflns_limit_h_max 13
_diffrn_reflns_limit_h_min -8
_diffrn_reflns_limit_k_max 13
_diffrn_reflns_limit_k_min -13
_diffrn_reflns_limit_l_max 20
_diffrn_reflns_limit_l_min -21
_diffrn_reflns_number 10319
_diffrn_reflns_theta_full 25.25
_diffrn_reflns_theta_max 25.25
_diffrn_reflns_theta_min 2.06
_exptl_absorpt_coefficient_mu 1.656
_exptl_absorpt_correction_T_max 0.7110
_exptl_absorpt_correction_T_min 0.6364
_exptl_absorpt_correction_type multi-scan
_exptl_absorpt_process_details sadabs,bruker(2000)
_exptl_crystal_colour colorless
_exptl_crystal_density_diffrn 1.931
_exptl_crystal_density_method 'not measured'
_exptl_crystal_description block
_exptl_crystal_F_000 1162
_exptl_crystal_size_max 0.30
_exptl_crystal_size_mid 0.20
_exptl_crystal_size_min 0.20
_refine_diff_density_max 0.907
_refine_diff_density_min -0.919
_refine_diff_density_rms 0.117
_refine_ls_extinction_method none
_refine_ls_goodness_of_fit_ref 1.057
_refine_ls_hydrogen_treatment mixed
_refine_ls_matrix_type full
_refine_ls_number_parameters 581
_refine_ls_number_reflns 7146
_refine_ls_number_restraints 0
_refine_ls_restrained_S_all 1.057
_refine_ls_R_factor_all 0.0358
_refine_ls_R_factor_gt 0.0318
_refine_ls_shift/su_max 0.000
_refine_ls_shift/su_mean 0.000
_refine_ls_structure_factor_coef Fsqd
_refine_ls_weighting_details 'calc w=1/[\s^2^(Fo^2^)+(0.0516P)^2^+1.0516P] where P=(Fo^2^+2Fc^2^)/3'
_refine_ls_weighting_scheme calc
_refine_ls_wR_factor_gt 0.0862
_refine_ls_wR_factor_ref 0.0953
_reflns_number_gt 6408
_reflns_number_total 7146
_reflns_threshold_expression >2sigma(I)
_cod_data_source_file cg100535q_si_002.cif
_cod_data_source_block 3
_cod_database_code 4501842

loop_
_symmetry_equiv_pos_as_xyz
'x, y, z'
'-x, -y, -z'

loop_
_atom_site_label
_atom_site_type_symbol
_atom_site_fract_x
_atom_site_fract_y
_atom_site_fract_z
_atom_site_U_iso_or_equiv
_atom_site_adp_type
_atom_site_occupancy
_atom_site_symmetry_multiplicity
_atom_site_calc_flag
_atom_site_refinement_flags
C1 C 0.3794(4) -0.0992(3) 0.7383(2) 0.0262(8) Uani 1 1 d .
C2 C 0.5042(4) -0.0832(3) 0.7242(2) 0.0264(8) Uani 1 1 d .
H2 H 0.5361 -0.0445 0.6783 0.032 Uiso 1 1 calc R
C3 C 0.5813(3) -0.1250(3) 0.7787(2) 0.0229(7) Uani 1 1 d .
C4 C 0.5375(4) -0.1853(3) 0.8459(2) 0.0252(8) Uani 1 1 d .
H4 H 0.5893 -0.2138 0.8821 0.030 Uiso 1 1 calc R
C5 C 0.4142(4) -0.2029(3) 0.8585(2) 0.0259(8) Uani 1 1 d .
C6 C 0.3331(4) -0.1576(4) 0.8068(2) 0.0286(8) Uani 1 1 d .
H6 H 0.2486 -0.1663 0.8179 0.034 Uiso 1 1 calc R
C7 C 0.2948(4) -0.0557(4) 0.6791(2) 0.0319(9) Uani 1 1 d .
C8 C 0.7950(4) -0.1409(4) 0.8149(2) 0.0377(10) Uani 1 1 d .
H8 H 0.7782 -0.1739 0.8652 0.045 Uiso 1 1 calc R
C9 C 0.9064(4) -0.1148(4) 0.7761(2) 0.0379(10) Uani 1 1 d .
H9 H 0.9812 -0.1284 0.7957 0.045 Uiso 1 1 calc R
C10 C 0.7744(4) -0.0631(4) 0.6988(2) 0.0274(8) Uani 1 1 d .
H10 H 0.7391 -0.0338 0.6557 0.033 Uiso 1 1 calc R
C11 C 0.4103(7) -0.2904(7) 0.9943(3) 0.077(2) Uani 1 1 d .
H11 H 0.4648 -0.2544 1.0087 0.092 Uiso 1 1 calc R
C12 C 0.3530(6) -0.3687(6) 1.0372(3) 0.0699(19) Uani 1 1 d .
H12 H 0.3644 -0.3988 1.0865 0.084 Uiso 1 1 calc R
C13 C 0.2903(5) -0.3381(5) 0.9336(2) 0.0426(11) Uani 1 1 d .
H13 H 0.2463 -0.3400 0.8957 0.051 Uiso 1 1 calc R
C14 C 0.2012(4) 0.4187(3) 0.2891(2) 0.0231(7) Uani 1 1 d .
C15 C 0.3282(4) 0.4330(3) 0.2740(2) 0.0239(7) Uani 1 1 d .
H15 H 0.3678 0.4588 0.2250 0.029 Uiso 1 1 calc R
C16 C 0.3935(4) 0.4071(3) 0.3353(2) 0.0243(7) Uani 1 1 d .
C17 C 0.3364(4) 0.3676(4) 0.4081(2) 0.0292(8) Uani 1 1 d .
H17 H 0.3801 0.3513 0.4483 0.035 Uiso 1 1 calc R
C18 C 0.2126(4) 0.3528(4) 0.4195(2) 0.0261(8) Uani 1 1 d .
C19 C 0.1436(4) 0.3788(4) 0.3623(2) 0.0283(8) Uani 1 1 d .
H19 H 0.0594 0.3697 0.3723 0.034 Uiso 1 1 calc R
C20 C 0.1285(4) 0.4454(3) 0.2232(2) 0.0274(8) Uani 1 1 d .
C21 C 0.6224(4) 0.3567(4) 0.3602(2) 0.0350(9) Uani 1 1 d .
H21 H 0.6123 0.3063 0.4041 0.042 Uiso 1 1 calc R
C22 C 0.7329(4) 0.3849(4) 0.3241(2) 0.0374(10) Uani 1 1 d .
H22 H 0.8137 0.3569 0.3390 0.045 Uiso 1 1 calc R
C23 C 0.5833(4) 0.4793(3) 0.2601(2) 0.0264(8) Uani 1 1 d .
H23 H 0.5402 0.5276 0.2234 0.032 Uiso 1 1 calc R
C24 C 0.1084(5) 0.2524(4) 0.6173(2) 0.0381(10) Uani 1 1 d .
H24 H 0.0950 0.2516 0.6717 0.046 Uiso 1 1 calc R
C25 C 0.1557(5) 0.3331(4) 0.5673(2) 0.0411(10) Uani 1 1 d .
H25 H 0.1816 0.3958 0.5805 0.049 Uiso 1 1 calc R
C26 C 0.1128(4) 0.2057(4) 0.5015(2) 0.0294(8) Uani 1 1 d .
H26 H 0.1044 0.1674 0.4599 0.035 Uiso 1 1 calc R
C27 C 0.3360(4) -0.2557(4) 0.3441(2) 0.0352(9) Uani 1 1 d .
C28 C 0.2869(4) -0.2425(4) 0.2787(2) 0.0372(9) Uani 1 1 d .
H28 H 0.2053 -0.2538 0.2827 0.045 Uiso 1 1 calc R
C29 C 0.3603(5) -0.2117(4) 0.2056(3) 0.0415(10) Uani 1 1 d .
H29 H 0.3259 -0.2014 0.1618 0.050 Uiso 1 1 calc R
C30 C 0.4836(5) -0.1965(4) 0.1986(3) 0.0414(10) Uani 1 1 d .
C31 C 0.5312(5) -0.2115(4) 0.2650(3) 0.0402(10) Uani 1 1 d .
H31 H 0.6137 -0.2020 0.2612 0.048 Uiso 1 1 calc R
C32 C 0.4588(5) -0.2403(4) 0.3368(3) 0.0398(10) Uani 1 1 d .
H32 H 0.4927 -0.2494 0.3808 0.048 Uiso 1 1 calc R
C33 C 0.2578(5) -0.2847(4) 0.4236(2) 0.0384(10) Uani 1 1 d .
H33A H 0.3201 -0.3466 0.4491 0.046 Uiso 1 1 calc R
H33B H 0.1940 -0.3208 0.4160 0.046 Uiso 1 1 calc R
C34 C 0.1812(4) -0.1727(4) 0.4779(2) 0.0281(8) Uani 1 1 d .
C35 C 0.5643(5) -0.1665(4) 0.1198(3) 0.0482(11) Uani 1 1 d .
H35A H 0.6165 -0.1185 0.1288 0.058 Uiso 1 1 calc R
H35B H 0.5020 -0.1146 0.0903 0.058 Uiso 1 1 calc R
C36 C 0.6600(4) -0.2795(4) 0.0698(2) 0.0318(9) Uani 1 1 d .
C37 C 0.9958(5) 0.9243(4) 0.0670(2) 0.0375(9) Uani 1 1 d .
C38 C 0.9034(5) 0.9456(5) 0.0223(3) 0.0455(11) Uani 1 1 d .
H38 H 0.8372 0.9087 0.0369 0.055 Uiso 1 1 calc R
C39 C 0.9080(5) 1.0208(5) -0.0438(3) 0.0462(11) Uani 1 1 d .
H39 H 0.8446 1.0339 -0.0726 0.055 Uiso 1 1 calc R
C40 C 0.9902(5) 0.8491(4) 0.1419(3) 0.0451(11) Uani 1 1 d .
H40A H 0.9355 0.9050 0.1856 0.054 Uiso 1 1 calc R
H40B H 1.0809 0.8141 0.1491 0.054 Uiso 1 1 calc R
C41 C 0.9345(4) 0.7441(3) 0.1461(2) 0.0286(8) Uani 1 1 d .
Cd1 Cd 0.85413(3) 0.53926(3) 0.176819(14) 0.02506(9) Uani 1 1 d .
Cd2 Cd 1.14688(3) 0.48120(2) 0.029693(14) 0.02391(9) Uani 1 1 d .
Cd3 Cd 0.05322(3) -0.01064(3) 0.610538(15) 0.02637(9) Uani 1 1 d .
N1 N 0.8940(3) -0.0653(3) 0.70371(18) 0.0291(7) Uani 1 1 d .
N2 N 0.7105(3) -0.1090(3) 0.76487(17) 0.0245(6) Uani 1 1 d .
N3 N 0.2773(3) -0.3975(3) 0.99957(19) 0.0330(7) Uani 1 1 d .
N4 N 0.3731(3) -0.2741(3) 0.92568(18) 0.0298(7) Uani 1 1 d .
N5 N 0.7083(3) 0.4620(3) 0.26131(18) 0.0291(7) Uani 1 1 d .
N6 N 0.5266(3) 0.4169(3) 0.31980(17) 0.0237(6) Uani 1 1 d .
N7 N 0.0831(3) 0.1719(3) 0.57508(18) 0.0316(7) Uani 1 1 d .
N8 N 0.1574(3) 0.3034(3) 0.49336(17) 0.0281(7) Uani 1 1 d .
O1 O 0.1738(3) -0.0498(3) 0.70206(16) 0.0346(6) Uani 1 1 d .
O2 O 0.3508(3) -0.0312(4) 0.61172(17) 0.0573(10) Uani 1 1 d .
O3 O 0.0081(3) 0.4472(3) 0.24528(17) 0.0411(7) Uani 1 1 d .
O4 O 0.1926(3) 0.4605(3) 0.15593(15) 0.0377(7) Uani 1 1 d .
O5 O 0.1573(3) -0.1960(3) 0.55112(16) 0.0418(7) Uani 1 1 d .
O6 O 0.1407(3) -0.0671(3) 0.45062(17) 0.0361(6) Uani 1 1 d .
O7 O 0.6923(3) -0.3838(3) 0.10417(16) 0.0326(6) Uani 1 1 d .
O8 O 0.7031(3) -0.2672(3) -0.00203(16) 0.0409(7) Uani 1 1 d .
O9 O 0.8603(3) 0.7242(3) 0.21062(17) 0.0430(7) Uani 1 1 d .
O10 O 0.9664(3) 0.6763(3) 0.08824(16) 0.0383(7) Uani 1 1 d .
O11 O 0.9657(2) 0.4234(2) 0.06931(14) 0.0256(5) Uani 1 1 d .
O12A O 0.5368(8) 0.8434(6) 0.4836(4) 0.093(2) Uani 0.70(2) 1 d P
O12B O 0.6128(14) 0.9737(19) 0.5499(7) 0.092 Uani 0.30(2) 1 d P
H11A H 0.982(6) 0.351(5) 0.070(3) 0.050(16) Uiso 1 1 d .

loop_
_atom_site_aniso_label
_atom_site_aniso_U_11
_atom_site_aniso_U_22
_atom_site_aniso_U_33
_atom_site_aniso_U_23
_atom_site_aniso_U_13
_atom_site_aniso_U_12
C1 0.0262(19) 0.0296(19) 0.0245(19) 0.0034(15) -0.0070(15) -0.0122(16)
C2 0.028(2) 0.0283(19) 0.0247(19) 0.0073(15) -0.0084(15) -0.0117(16)
C3 0.0195(17) 0.0244(17) 0.0248(18) 0.0012(14) -0.0025(14) -0.0100(14)
C4 0.0249(19) 0.0303(19) 0.0238(18) 0.0067(15) -0.0082(15) -0.0134(16)
C5 0.0276(19) 0.0308(19) 0.0207(18) 0.0063(15) -0.0037(15) -0.0150(16)
C6 0.0255(19) 0.037(2) 0.029(2) 0.0069(16) -0.0095(16) -0.0168(17)
C7 0.031(2) 0.041(2) 0.028(2) 0.0057(17) -0.0131(17) -0.0149(18)
C8 0.033(2) 0.061(3) 0.028(2) 0.0223(19) -0.0153(17) -0.026(2)
C9 0.031(2) 0.054(3) 0.037(2) 0.020(2) -0.0163(18) -0.024(2)
C10 0.0243(19) 0.035(2) 0.0232(18) 0.0040(15) -0.0060(15) -0.0113(16)
C11 0.103(5) 0.120(5) 0.059(3) 0.045(4) -0.052(4) -0.089(5)
C12 0.091(4) 0.110(5) 0.054(3) 0.050(3) -0.048(3) -0.079(4)
C13 0.049(3) 0.067(3) 0.033(2) 0.020(2) -0.020(2) -0.043(2)
C14 0.0240(18) 0.0274(18) 0.0188(17) 0.0072(14) -0.0073(14) -0.0103(15)
C15 0.0271(19) 0.0280(18) 0.0183(17) 0.0070(14) -0.0061(14) -0.0132(15)
C16 0.0230(18) 0.0283(18) 0.0247(18) 0.0032(15) -0.0083(15) -0.0116(15)
C17 0.030(2) 0.038(2) 0.0267(19) 0.0058(16) -0.0128(16) -0.0178(17)
C18 0.032(2) 0.034(2) 0.0148(17) 0.0083(14) -0.0024(15) -0.0198(17)
C19 0.0249(19) 0.038(2) 0.027(2) 0.0063(16) -0.0077(15) -0.0177(17)
C20 0.029(2) 0.0308(19) 0.026(2) 0.0055(15) -0.0147(16) -0.0098(16)
C21 0.033(2) 0.044(2) 0.034(2) 0.0141(18) -0.0193(18) -0.0157(19)
C22 0.028(2) 0.050(3) 0.039(2) 0.013(2) -0.0183(18) -0.0143(19)
C23 0.0249(19) 0.033(2) 0.0227(18) 0.0101(15) -0.0069(15) -0.0140(16)
C24 0.050(3) 0.053(3) 0.0188(19) 0.0047(18) -0.0069(18) -0.029(2)
C25 0.059(3) 0.052(3) 0.024(2) 0.0031(18) -0.0107(19) -0.033(2)
C26 0.032(2) 0.041(2) 0.0213(19) 0.0045(16) -0.0083(16) -0.0198(18)
C27 0.040(2) 0.028(2) 0.028(2) -0.0023(16) 0.0008(17) -0.0071(18)
C28 0.031(2) 0.041(2) 0.032(2) -0.0005(18) 0.0005(17) -0.0094(18)
C29 0.049(3) 0.041(2) 0.026(2) 0.0021(18) -0.0041(19) -0.009(2)
C30 0.040(2) 0.027(2) 0.041(2) -0.0045(18) 0.0070(19) -0.0025(18)
C31 0.036(2) 0.037(2) 0.042(3) -0.0023(19) 0.0024(19) -0.0138(19)
C32 0.042(2) 0.040(2) 0.032(2) -0.0036(18) -0.0042(19) -0.010(2)
C33 0.042(2) 0.033(2) 0.030(2) 0.0043(17) 0.0007(18) -0.0084(19)
C34 0.0232(19) 0.039(2) 0.0224(19) 0.0047(16) -0.0050(15) -0.0122(17)
C35 0.049(3) 0.038(2) 0.041(3) -0.002(2) 0.003(2) -0.004(2)
C36 0.025(2) 0.040(2) 0.030(2) -0.0012(17) -0.0076(16) -0.0087(17)
C37 0.048(3) 0.036(2) 0.034(2) -0.0026(18) -0.0089(19) -0.021(2)
C38 0.053(3) 0.058(3) 0.039(2) 0.018(2) -0.011(2) -0.040(2)
C39 0.049(3) 0.056(3) 0.048(3) 0.008(2) -0.020(2) -0.031(2)
C40 0.065(3) 0.047(3) 0.034(2) 0.002(2) -0.012(2) -0.033(2)
C41 0.033(2) 0.0295(19) 0.025(2) 0.0062(16) -0.0093(16) -0.0128(17)
Cd1 0.02370(15) 0.03637(17) 0.01785(14) 0.00488(11) -0.00514(11) -0.01483(12)
Cd2 0.02249(15) 0.03449(16) 0.01785(14) 0.00438(11) -0.00472(10) -0.01480(12)
Cd3 0.02468(16) 0.03473(16) 0.02242(15) 0.00870(11) -0.00684(11) -0.01488(12)
N1 0.0249(17) 0.0375(18) 0.0265(17) 0.0091(14) -0.0053(13) -0.0158(14)
N2 0.0226(16) 0.0289(16) 0.0241(16) 0.0066(13) -0.0061(12) -0.0130(13)
N3 0.0351(18) 0.047(2) 0.0245(17) 0.0074(15) -0.0089(14) -0.0247(16)
N4 0.0321(18) 0.0458(19) 0.0216(16) 0.0131(14) -0.0093(13) -0.0266(16)
N5 0.0247(17) 0.0396(18) 0.0257(16) 0.0124(14) -0.0067(13) -0.0170(14)
N6 0.0236(15) 0.0326(16) 0.0177(14) 0.0090(12) -0.0050(12) -0.0152(13)
N7 0.0349(19) 0.0432(19) 0.0216(16) 0.0067(14) -0.0091(14) -0.0192(16)
N8 0.0341(18) 0.0412(18) 0.0168(15) 0.0118(13) -0.0061(13) -0.0253(15)
O1 0.0283(15) 0.0522(17) 0.0302(15) 0.0097(13) -0.0141(12) -0.0192(13)
O2 0.0440(19) 0.104(3) 0.0243(16) 0.0298(17) -0.0086(14) -0.0332(19)
O3 0.0293(16) 0.070(2) 0.0316(15) 0.0226(14) -0.0143(12) -0.0270(15)
O4 0.0396(16) 0.0608(19) 0.0218(14) 0.0107(13) -0.0149(12) -0.0253(15)
O5 0.0504(19) 0.0488(18) 0.0183(14) 0.0066(12) -0.0070(13) -0.0100(15)
O6 0.0360(16) 0.0316(15) 0.0369(16) 0.0013(12) -0.0100(13) -0.0068(13)
O7 0.0324(15) 0.0335(15) 0.0299(14) 0.0061(12) -0.0134(12) -0.0061(12)
O8 0.0351(16) 0.0576(19) 0.0252(15) 0.0012(13) -0.0028(12) -0.0136(14)
O9 0.054(2) 0.0564(19) 0.0269(15) 0.0047(13) -0.0009(13) -0.0374(17)
O10 0.0487(18) 0.0344(15) 0.0310(15) -0.0036(12) -0.0049(13) -0.0160(14)
O11 0.0236(13) 0.0330(14) 0.0215(13) 0.0029(10) -0.0056(10) -0.0121(11)
O12A 0.122(6) 0.077(4) 0.059(4) 0.012(3) 0.016(4) -0.040(4)
O12B 0.055 0.201 0.043 0.009 -0.005 -0.078

loop_
_atom_type_symbol
_atom_type_description
_atom_type_scat_dispersion_real
_atom_type_scat_dispersion_imag
_atom_type_scat_source
C C 0.0033 0.0016 'International Tables Vol C Tables 4.2.6.8 and 6.1.1.4'
H H 0.0000 0.0000 'International Tables Vol C Tables 4.2.6.8 and 6.1.1.4'
N N 0.0061 0.0033 'International Tables Vol C Tables 4.2.6.8 and 6.1.1.4'
O O 0.0106 0.0060 'International Tables Vol C Tables 4.2.6.8 and 6.1.1.4'
Cd Cd -0.8075 1.2024 'International Tables Vol C Tables 4.2.6.8 and 6.1.1.4'

loop_
_geom_angle_atom_site_label_1
_geom_angle_atom_site_label_2
_geom_angle_atom_site_label_3
_geom_angle
_geom_angle_site_symmetry_1
_geom_angle_site_symmetry_3
C6 C1 C2 119.5(3) . .
C6 C1 C7 119.7(3) . .
C2 C1 C7 120.9(3) . .
C3 C2 C1 120.1(3) . .
C3 C2 H2 119.9 . .
C1 C2 H2 119.9 . .
C4 C3 C2 120.8(3) . .
C4 C3 N2 118.5(3) . .
C2 C3 N2 120.7(3) . .
C3 C4 C5 118.6(3) . .
C3 C4 H4 120.7 . .
C5 C4 H4 120.7 . .
C6 C5 C4 121.8(3) . .
C6 C5 N4 119.6(3) . .
C4 C5 N4 118.6(3) . .
C5 C6 C1 119.2(3) . .
C5 C6 H6 120.4 . .
C1 C6 H6 120.4 . .
O2 C7 O1 125.1(4) . .
O2 C7 C1 117.8(4) . .
O1 C7 C1 117.1(3) . .
C9 C8 N2 106.2(3) . .
C9 C8 H8 126.9 . .
N2 C8 H8 126.9 . .
C8 C9 N1 110.3(3) . .
C8 C9 H9 124.8 . .
N1 C9 H9 124.8 . .
N1 C10 N2 111.1(3) . .
N1 C10 H10 124.4 . .
N2 C10 H10 124.4 . .
C12 C11 N4 106.2(4) . .
C12 C11 H11 126.9 . .
N4 C11 H11 126.9 . .
N3 C12 C11 110.5(4) . .
N3 C12 H12 124.7 . .
C11 C12 H12 124.7 . .
N3 C13 N4 112.9(4) . .
N3 C13 H13 123.6 . .
N4 C13 H13 123.6 . .
C19 C14 C15 120.5(3) . .
C19 C14 C20 120.4(3) . .
C15 C14 C20 119.0(3) . .
C14 C15 C16 118.0(3) . .
C14 C15 H15 121.0 . .
C16 C15 H15 121.0 . .
C17 C16 C15 121.5(3) . .
C17 C16 N6 119.8(3) . .
C15 C16 N6 118.7(3) . .
C16 C17 C18 118.2(3) . .
C16 C17 H17 120.9 . .
C18 C17 H17 120.9 . .
C19 C18 C17 122.6(3) . .
C19 C18 N8 119.0(3) . .
C17 C18 N8 118.3(3) . .
C18 C19 C14 119.1(3) . .
C18 C19 H19 120.5 . .
C14 C19 H19 120.5 . .
O4 C20 O3 127.8(3) . .
O4 C20 C14 118.0(3) . .
O3 C20 C14 114.2(3) . .
C22 C21 N6 106.7(3) . .
C22 C21 H21 126.7 . .
N6 C21 H21 126.7 . .
C21 C22 N5 109.3(3) . .
C21 C22 H22 125.3 . .
N5 C22 H22 125.3 . .
N5 C23 N6 110.2(3) . .
N5 C23 H23 124.9 . .
N6 C23 H23 124.9 . .
C25 C24 N7 109.5(3) . .
C25 C24 H24 125.2 . .
N7 C24 H24 125.2 . .
C24 C25 N8 106.2(4) . .
C24 C25 H25 126.9 . .
N8 C25 H25 126.9 . .
N7 C26 N8 111.5(3) . .
N7 C26 H26 124.2 . .
N8 C26 H26 124.2 . .
C28 C27 C32 119.2(4) . .
C28 C27 C33 121.3(4) . .
C32 C27 C33 119.5(4) . .
C27 C28 C29 120.0(4) . .
C27 C28 H28 120.0 . .
C29 C28 H28 120.0 . .
C30 C29 C28 120.6(4) . .
C30 C29 H29 119.7 . .
C28 C29 H29 119.7 . .
C31 C30 C29 118.2(4) . .
C31 C30 C35 121.0(4) . .
C29 C30 C35 120.7(4) . .
C30 C31 C32 121.3(4) . .
C30 C31 H31 119.4 . .
C32 C31 H31 119.4 . .
C31 C32 C27 120.6(4) . .
C31 C32 H32 119.7 . .
C27 C32 H32 119.7 . .
C27 C33 C34 114.2(3) . .
C27 C33 H33A 108.7 . .
C34 C33 H33A 108.7 . .
C27 C33 H33B 108.7 . .
C34 C33 H33B 108.7 . .
H33A C33 H33B 107.6 . .
O6 C34 O5 123.4(4) . .
O6 C34 C33 120.6(3) . .
O5 C34 C33 115.9(3) . .
C30 C35 C36 114.7(4) . .
C30 C35 H35A 108.6 . .
C36 C35 H35A 108.6 . .
C30 C35 H35B 108.6 . .
C36 C35 H35B 108.6 . .
H35A C35 H35B 107.6 . .
O8 C36 O7 122.5(4) . .
O8 C36 C35 119.7(4) . .
O7 C36 C35 117.8(4) . .
C39 C37 C38 117.9(4) 2_775 .
C39 C37 C40 118.7(4) 2_775 .
C38 C37 C40 123.3(4) . .
C39 C38 C37 121.3(4) . .
C39 C38 H38 119.4 . .
C37 C38 H38 119.4 . .
C37 C39 C38 120.8(4) 2_775 .
C37 C39 H39 119.6 2_775 .
C38 C39 H39 119.6 . .
C37 C40 C41 116.2(4) . .
C37 C40 H40A 108.2 . .
C41 C40 H40A 108.2 . .
C37 C40 H40B 108.2 . .
C41 C40 H40B 108.2 . .
H40A C40 H40B 107.4 . .
O10 C41 O9 120.9(4) . .
O10 C41 C40 120.5(4) . .
O9 C41 C40 118.5(3) . .
O11 Cd1 N5 113.01(11) . .
O11 Cd1 O3 95.69(11) . 1_655
N5 Cd1 O3 89.57(11) . 1_655
O11 Cd1 O9 130.30(10) . .
N5 Cd1 O9 116.65(12) . .
O3 Cd1 O9 86.82(12) 1_655 .
O11 Cd1 O7 81.31(10) . 1_565
N5 Cd1 O7 87.31(11) . 1_565
O3 Cd1 O7 174.43(10) 1_655 1_565
O9 Cd1 O7 98.71(11) . 1_565
O11 Cd1 O10 77.18(10) . .
N5 Cd1 O10 165.28(11) . .
O3 Cd1 O10 100.23(11) 1_655 .
O9 Cd1 O10 53.71(10) . .
O7 Cd1 O10 83.74(10) 1_565 .
O11 Cd2 N3 160.84(12) . 1_664
O11 Cd2 O11 80.24(10) . 2_765
N3 Cd2 O11 91.35(11) 1_664 2_765
O11 Cd2 O4 95.15(9) . 1_655
N3 Cd2 O4 85.67(11) 1_664 1_655
O11 Cd2 O4 156.36(10) 2_765 1_655
O11 Cd2 O8 92.01(10) . 2_755
N3 Cd2 O8 107.14(12) 1_664 2_755
O11 Cd2 O8 114.94(9) 2_765 2_755
O4 Cd2 O8 88.25(10) 1_655 2_755
O11 Cd2 O7 113.97(9) . 2_755
N3 Cd2 O7 79.34(11) 1_664 2_755
O11 Cd2 O7 73.18(9) 2_765 2_755
O4 Cd2 O7 128.85(10) 1_655 2_755
O8 Cd2 O7 51.65(9) 2_755 2_755
O5 Cd3 N7 129.86(12) . .
O5 Cd3 N1 96.61(12) . 1_455
N7 Cd3 N1 132.96(12) . 1_455
O5 Cd3 O1 96.16(11) . .
N7 Cd3 O1 93.96(11) . .
N1 Cd3 O1 86.74(11) 1_455 .
O5 Cd3 O6 98.84(10) . 2_556
N7 Cd3 O6 85.82(11) . 2_556
N1 Cd3 O6 79.40(11) 1_455 2_556
O1 Cd3 O6 160.60(10) . 2_556
C10 N1 C9 105.6(3) . .
C10 N1 Cd3 128.2(3) . 1_655
C9 N1 Cd3 126.2(3) . 1_655
C10 N2 C8 106.8(3) . .
C10 N2 C3 126.2(3) . .
C8 N2 C3 127.0(3) . .
C13 N3 C12 105.0(4) . .
C13 N3 Cd2 121.6(3) . 1_446
C12 N3 Cd2 133.4(3) . 1_446
C13 N4 C11 105.3(3) . .
C13 N4 C5 127.1(3) . .
C11 N4 C5 127.6(3) . .
C23 N5 C22 106.5(3) . .
C23 N5 Cd1 126.9(2) . .
C22 N5 Cd1 126.6(3) . .
C23 N6 C21 107.2(3) . .
C23 N6 C16 126.7(3) . .
C21 N6 C16 125.9(3) . .
C26 N7 C24 105.8(3) . .
C26 N7 Cd3 122.4(3) . .
C24 N7 Cd3 129.9(3) . .
C26 N8 C25 106.9(3) . .
C26 N8 C18 124.9(3) . .
C25 N8 C18 127.6(3) . .
C7 O1 Cd3 117.7(2) . .
C20 O3 Cd1 123.4(2) . 1_455
C20 O4 Cd2 133.8(2) . 1_455
C34 O5 Cd3 105.3(3) . .
C34 O6 Cd3 124.6(3) . 2_556
C36 O7 Cd1 128.0(2) . 1_545
C36 O7 Cd2 88.5(2) . 2_755
Cd1 O7 Cd2 95.89(10) 1_545 2_755
C36 O8 Cd2 97.2(3) . 2_755
C41 O9 Cd1 97.4(2) . .
C41 O10 Cd1 87.6(2) . .
Cd2 O11 Cd1 100.99(10) . .
Cd2 O11 Cd2 99.76(10) . 2_765
Cd1 O11 Cd2 106.20(11) . 2_765
Cd1 O11 H11A 122(4) . .
Cd2 O11 H11A 114(4) . .
Cd2 O11 H11A 111(4) 2_765 .

loop_
_geom_bond_atom_site_label_1
_geom_bond_atom_site_label_2
_geom_bond_distance
_geom_bond_site_symmetry_2
C1 C6 1.389(5) .
C1 C2 1.394(5) .
C1 C7 1.517(5) .
C2 C3 1.391(5) .
C2 H2 0.9300 .
C3 C4 1.375(5) .
C3 N2 1.442(5) .
C4 C5 1.388(5) .
C4 H4 0.9300 .
C5 C6 1.385(5) .
C5 N4 1.438(5) .
C6 H6 0.9300 .
C7 O2 1.238(5) .
C7 O1 1.254(5) .
C8 C9 1.345(6) .
C8 N2 1.383(5) .
C8 H8 0.9300 .
C9 N1 1.372(5) .
C9 H9 0.9300 .
C10 N1 1.325(5) .
C10 N2 1.353(5) .
C10 H10 0.9300 .
C11 C12 1.337(7) .
C11 N4 1.357(6) .
C11 H11 0.9300 .
C12 N3 1.328(6) .
C12 H12 0.9300 .
C13 N3 1.295(5) .
C13 N4 1.326(5) .
C13 H13 0.9300 .
C14 C19 1.389(5) .
C14 C15 1.406(5) .
C14 C20 1.531(5) .
C15 C16 1.408(5) .
C15 H15 0.9300 .
C16 C17 1.379(5) .
C16 N6 1.449(5) .
C17 C18 1.381(5) .
C17 H17 0.9300 .
C18 C19 1.371(5) .
C18 N8 1.437(4) .
C19 H19 0.9300 .
C20 O4 1.236(5) .
C20 O3 1.261(5) .
C21 C22 1.339(6) .
C21 N6 1.375(5) .
C21 H21 0.9300 .
C22 N5 1.378(5) .
C22 H22 0.9300 .
C23 N5 1.316(5) .
C23 N6 1.353(4) .
C23 H23 0.9300 .
C24 C25 1.358(6) .
C24 N7 1.381(5) .
C24 H24 0.9300 .
C25 N8 1.373(5) .
C25 H25 0.9300 .
C26 N7 1.308(5) .
C26 N8 1.355(5) .
C26 H26 0.9300 .
C27 C28 1.373(6) .
C27 C32 1.386(6) .
C27 C33 1.509(5) .
C28 C29 1.410(6) .
C28 H28 0.9300 .
C29 C30 1.390(7) .
C29 H29 0.9300 .
C30 C31 1.380(7) .
C30 C35 1.515(6) .
C31 C32 1.382(6) .
C31 H31 0.9300 .
C32 H32 0.9300 .
C33 C34 1.523(6) .
C33 H33A 0.9700 .
C33 H33B 0.9700 .
C34 O6 1.239(5) .
C34 O5 1.269(5) .
C35 C36 1.525(6) .
C35 H35A 0.9700 .
C35 H35B 0.9700 .
C36 O8 1.240(5) .
C36 O7 1.272(5) .
C37 C39 1.363(6) 2_775
C37 C38 1.387(6) .
C37 C40 1.512(6) .
C38 C39 1.386(6) .
C38 H38 0.9300 .
C39 C37 1.363(6) 2_775
C39 H39 0.9300 .
C40 C41 1.518(5) .
C40 H40A 0.9700 .
C40 H40B 0.9700 .
C41 O10 1.240(5) .
C41 O9 1.261(5) .
Cd1 O11 2.223(3) .
Cd1 N5 2.240(3) .
Cd1 O3 2.244(3) 1_655
Cd1 O9 2.288(3) .
Cd1 O7 2.341(3) 1_565
Cd1 O10 2.509(3) .
Cd2 O11 2.223(3) .
Cd2 N3 2.259(3) 1_664
Cd2 O11 2.375(3) 2_765
Cd2 O4 2.386(3) 1_655
Cd2 O8 2.439(3) 2_755
Cd2 O7 2.607(3) 2_755
Cd3 O5 2.238(3) .
Cd3 N7 2.242(4) .
Cd3 N1 2.271(3) 1_455
Cd3 O1 2.271(3) .
Cd3 O6 2.489(3) 2_556
N1 Cd3 2.271(3) 1_655
N3 Cd2 2.259(3) 1_446
O3 Cd1 2.244(3) 1_455
O4 Cd2 2.386(3) 1_455
O6 Cd3 2.489(3) 2_556
O7 Cd1 2.341(3) 1_545
O7 Cd2 2.607(3) 2_755
O8 Cd2 2.439(3) 2_755
O11 Cd2 2.375(3) 2_765
O11 H11A 0.79(6) .

loop_
_geom_torsion_atom_site_label_1
_geom_torsion_atom_site_label_2
_geom_torsion_atom_site_label_3
_geom_torsion_atom_site_label_4
_geom_torsion
_geom_torsion_site_symmetry_1
_geom_torsion_site_symmetry_4
C6 C1 C2 C3 -0.3(6) . .
C7 C1 C2 C3 -179.2(3) . .
C1 C2 C3 C4 1.7(6) . .
C1 C2 C3 N2 180.0(3) . .
C2 C3 C4 C5 -0.5(6) . .
N2 C3 C4 C5 -178.8(3) . .
C3 C4 C5 C6 -2.2(6) . .
C3 C4 C5 N4 175.4(3) . .
C4 C5 C6 C1 3.6(6) . .
N4 C5 C6 C1 -173.9(3) . .
C2 C1 C6 C5 -2.3(6) . .
C7 C1 C6 C5 176.6(4) . .
C6 C1 C7 O2 -163.3(4) . .
C2 C1 C7 O2 15.6(6) . .
C6 C1 C7 O1 15.2(6) . .
C2 C1 C7 O1 -165.9(4) . .
N2 C8 C9 N1 1.1(5) . .
N4 C11 C12 N3 -2.6(8) . .
C19 C14 C15 C16 -0.7(5) . .
C20 C14 C15 C16 -179.5(3) . .
C14 C15 C16 C17 0.7(5) . .
C14 C15 C16 N6 177.7(3) . .
C15 C16 C17 C18 0.5(6) . .
N6 C16 C17 C18 -176.5(3) . .
C16 C17 C18 C19 -1.6(6) . .
C16 C17 C18 N8 175.7(3) . .
C17 C18 C19 C14 1.6(6) . .
N8 C18 C19 C14 -175.8(3) . .
C15 C14 C19 C18 -0.3(6) . .
C20 C14 C19 C18 178.5(3) . .
C19 C14 C20 O4 -168.2(4) . .
C15 C14 C20 O4 10.6(5) . .
C19 C14 C20 O3 10.8(5) . .
C15 C14 C20 O3 -170.4(3) . .
N6 C21 C22 N5 -0.1(5) . .
N7 C24 C25 N8 1.1(5) . .
C32 C27 C28 C29 -1.0(6) . .
C33 C27 C28 C29 178.1(4) . .
C27 C28 C29 C30 1.1(7) . .
C28 C29 C30 C31 -0.5(7) . .
C28 C29 C30 C35 178.5(4) . .
C29 C30 C31 C32 -0.3(7) . .
C35 C30 C31 C32 -179.3(4) . .
C30 C31 C32 C27 0.4(7) . .
C28 C27 C32 C31 0.2(6) . .
C33 C27 C32 C31 -178.9(4) . .
C28 C27 C33 C34 -100.7(5) . .
C32 C27 C33 C34 78.4(5) . .
C27 C33 C34 O6 28.4(6) . .
C27 C33 C34 O5 -154.7(4) . .
C31 C30 C35 C36 91.1(5) . .
C29 C30 C35 C36 -87.9(5) . .
C30 C35 C36 O8 160.9(4) . .
C30 C35 C36 O7 -18.9(6) . .
C39 C37 C38 C39 -0.3(8) 2_775 .
C40 C37 C38 C39 176.5(4) . .
C37 C38 C39 C37 0.3(8) . 2_775
C39 C37 C40 C41 -151.7(4) 2_775 .
C38 C37 C40 C41 31.6(7) . .
C37 C40 C41 O10 41.8(6) . .
C37 C40 C41 O9 -141.5(4) . .
N2 C10 N1 C9 0.0(5) . .
N2 C10 N1 Cd3 176.6(2) . 1_655
C8 C9 N1 C10 -0.7(5) . .
C8 C9 N1 Cd3 -177.4(3) . 1_655
N1 C10 N2 C8 0.7(5) . .
N1 C10 N2 C3 -177.5(3) . .
C9 C8 N2 C10 -1.0(5) . .
C9 C8 N2 C3 177.1(4) . .
C4 C3 N2 C10 173.2(4) . .
C2 C3 N2 C10 -5.2(6) . .
C4 C3 N2 C8 -4.6(6) . .
C2 C3 N2 C8 177.1(4) . .
N4 C13 N3 C12 1.4(6) . .
N4 C13 N3 Cd2 -178.6(3) . 1_446
C11 C12 N3 C13 0.8(8) . .
C11 C12 N3 Cd2 -179.2(5) . 1_446
N3 C13 N4 C11 -2.9(6) . .
N3 C13 N4 C5 177.0(4) . .
C12 C11 N4 C13 3.2(7) . .
C12 C11 N4 C5 -176.7(5) . .
C6 C5 N4 C13 24.0(6) . .
C4 C5 N4 C13 -153.7(4) . .
C6 C5 N4 C11 -156.1(5) . .
C4 C5 N4 C11 26.2(7) . .
N6 C23 N5 C22 0.3(5) . .
N6 C23 N5 Cd1 179.2(2) . .
C21 C22 N5 C23 -0.1(5) . .
C21 C22 N5 Cd1 -179.1(3) . .
O11 Cd1 N5 C23 -85.2(3) . .
O3 Cd1 N5 C23 178.8(3) 1_655 .
O9 Cd1 N5 C23 92.5(3) . .
O7 Cd1 N5 C23 -5.9(3) 1_565 .
O10 Cd1 N5 C23 46.7(6) . .
O11 Cd1 N5 C22 93.5(3) . .
O3 Cd1 N5 C22 -2.5(3) 1_655 .
O9 Cd1 N5 C22 -88.7(4) . .
O7 Cd1 N5 C22 172.9(3) 1_565 .
O10 Cd1 N5 C22 -134.6(4) . .
N5 C23 N6 C21 -0.3(4) . .
N5 C23 N6 C16 -176.2(3) . .
C22 C21 N6 C23 0.2(5) . .
C22 C21 N6 C16 176.1(4) . .
C17 C16 N6 C23 -163.8(4) . .
C15 C16 N6 C23 19.2(5) . .
C17 C16 N6 C21 21.1(6) . .
C15 C16 N6 C21 -155.9(4) . .
N8 C26 N7 C24 0.6(5) . .
N8 C26 N7 Cd3 -165.2(3) . .
C25 C24 N7 C26 -1.0(5) . .
C25 C24 N7 Cd3 163.3(3) . .
O5 Cd3 N7 C26 35.2(4) . .
N1 Cd3 N7 C26 -134.1(3) 1_455 .
O1 Cd3 N7 C26 136.6(3) . .
O6 Cd3 N7 C26 -62.8(3) 2_556 .
O5 Cd3 N7 C24 -126.9(3) . .
N1 Cd3 N7 C24 63.7(4) 1_455 .
O1 Cd3 N7 C24 -25.5(4) . .
O6 Cd3 N7 C24 135.1(4) 2_556 .
N7 C26 N8 C25 0.1(5) . .
N7 C26 N8 C18 172.4(4) . .
C24 C25 N8 C26 -0.7(5) . .
C24 C25 N8 C18 -172.7(4) . .
C19 C18 N8 C26 49.6(6) . .
C17 C18 N8 C26 -127.9(4) . .
C19 C18 N8 C25 -139.7(4) . .
C17 C18 N8 C25 42.8(6) . .
O2 C7 O1 Cd3 6.6(6) . .
C1 C7 O1 Cd3 -171.8(3) . .
O5 Cd3 O1 C7 71.4(3) . .
N7 Cd3 O1 C7 -59.4(3) . .
N1 Cd3 O1 C7 167.7(3) 1_455 .
O6 Cd3 O1 C7 -148.1(3) 2_556 .
O4 C20 O3 Cd1 -20.9(6) . 1_455
C14 C20 O3 Cd1 160.2(2) . 1_455
O3 C20 O4 Cd2 -7.0(7) . 1_455
C14 C20 O4 Cd2 171.9(2) . 1_455
O6 C34 O5 Cd3 -5.6(5) . .
C33 C34 O5 Cd3 177.6(3) . .
N7 Cd3 O5 C34 -34.5(3) . .
N1 Cd3 O5 C34 137.6(3) 1_455 .
O1 Cd3 O5 C34 -134.9(3) . .
O6 Cd3 O5 C34 57.4(3) 2_556 .
O5 C34 O6 Cd3 -103.5(4) . 2_556
C33 C34 O6 Cd3 73.2(4) . 2_556
O8 C36 O7 Cd1 100.0(4) . 1_545
C35 C36 O7 Cd1 -80.1(4) . 1_545
O8 C36 O7 Cd2 3.7(4) . 2_755
C35 C36 O7 Cd2 -176.5(4) . 2_755
O7 C36 O8 Cd2 -4.0(4) . 2_755
C35 C36 O8 Cd2 176.2(3) . 2_755
O10 C41 O9 Cd1 7.1(4) . .
C40 C41 O9 Cd1 -169.7(3) . .
O11 Cd1 O9 C41 6.7(3) . .
N5 Cd1 O9 C41 -170.6(2) . .
O3 Cd1 O9 C41 101.4(3) 1_655 .
O7 Cd1 O9 C41 -79.3(3) 1_565 .
O10 Cd1 O9 C41 -3.7(2) . .
O9 C41 O10 Cd1 -6.4(4) . .
C40 C41 O10 Cd1 170.3(4) . .
O11 Cd1 O10 C41 -168.1(2) . .
N5 Cd1 O10 C41 56.5(5) . .
O3 Cd1 O10 C41 -74.6(2) 1_655 .
O9 Cd1 O10 C41 3.7(2) . .
O7 Cd1 O10 C41 109.4(2) 1_565 .
N3 Cd2 O11 Cd1 -43.8(3) 1_664 .
O11 Cd2 O11 Cd1 -108.77(13) 2_765 .
O4 Cd2 O11 Cd1 47.84(12) 1_655 .
O8 Cd2 O11 Cd1 136.26(10) 2_755 .
O7 Cd2 O11 Cd1 -175.33(8) 2_755 .
N3 Cd2 O11 Cd2 65.0(3) 1_664 2_765
O11 Cd2 O11 Cd2 0.0 2_765 2_765
O4 Cd2 O11 Cd2 156.61(10) 1_655 2_765
O8 Cd2 O11 Cd2 -114.97(10) 2_755 2_765
O7 Cd2 O11 Cd2 -66.56(12) 2_755 2_765
N5 Cd1 O11 Cd2 -157.57(10) . .
O3 Cd1 O11 Cd2 -65.61(12) 1_655 .
O9 Cd1 O11 Cd2 25.03(17) . .
O7 Cd1 O11 Cd2 119.12(11) 1_565 .
O10 Cd1 O11 Cd2 33.61(10) . .
N5 Cd1 O11 Cd2 98.76(12) . 2_765
O3 Cd1 O11 Cd2 -169.28(10) 1_655 2_765
O9 Cd1 O11 Cd2 -78.63(16) . 2_765
O7 Cd1 O11 Cd2 15.45(10) 1_565 2_765
O10 Cd1 O11 Cd2 -70.06(11) . 2_765
